data_2207408
loop_
_publ_author_name
'Lu, Zhen-Zhong'
'Gao, Shan'
'Ng, Seik Weng'

_publ_section_title
<i>catena</i>-Poly[[diaqua(2-chloronicotinato-\k^2^<i>O</i>,<i>O</i>')erbium(III)]-di-\m-2-chloronicotinato-\k^4^<i>O</i>:<i>O</i>']
_journal_coeditor_code XU6066
_journal_issue 11
_journal_name_full 'Acta Crystallographica Section E'
_journal_page_first m2343
_journal_page_last m2345
_journal_paper_doi 10.1107/S160053680503312X
_journal_volume 61
_journal_year 2005
_chemical_formula_iupac '[Er (C6 H3 Cl1 N1 O2)3 (H2 O1)2]'
_chemical_formula_moiety 'C18 H13 Cl3 Er N3 O8'
_chemical_formula_sum 'C18 H13 Cl3 Er N3 O8'
_chemical_formula_weight 672.92
_chemical_name_systematic
;
catena-Poly[[diaqua(2-chloronicotinato-\k^2^O,O')erbium(III)]-di-\m-2-
chloronicotinato-\k^4^O:O']
;
_space_group_IT_number 15
_symmetry_cell_setting monoclinic
_symmetry_space_group_name_Hall '-C 2yc'
_symmetry_space_group_name_H-M 'C 1 2/c 1'
_atom_sites_solution_hydrogens geom
_atom_sites_solution_primary direct
_atom_sites_solution_secondary difmap
_audit_creation_method SHELXL97
_cell_angle_alpha 90.00
_cell_angle_beta 104.05(3)
_cell_angle_gamma 90.00
_cell_formula_units_Z 4
_cell_length_a 16.324(3)
_cell_length_b 14.130(3)
_cell_length_c 9.614(2)
_cell_measurement_reflns_used 9329
_cell_measurement_temperature 295(2)
_cell_measurement_theta_max 27.5
_cell_measurement_theta_min 3.1
_cell_volume 2151.2(8)
_computing_cell_refinement 'RAPID AUTO'
_computing_data_collection 'RAPID AUTO (Rigaku, 1998)'
_computing_data_reduction 'CrystalStructure (Rigaku/MSC, 2002)'
_computing_molecular_graphics 'ORTEPII (Johnson, 1976)'
_computing_publication_material SHELXL97
_computing_structure_refinement 'SHELXL97 (Sheldrick, 1997)'
_computing_structure_solution 'SHELXS97 (Sheldrick, 1997)'
_diffrn_ambient_temperature 295(2)
_diffrn_measured_fraction_theta_full 1.00
_diffrn_measured_fraction_theta_max 1.00
_diffrn_measurement_device_type 'Rigaku R-AXIS RAPID IP'
_diffrn_measurement_method \w
_diffrn_radiation_monochromator graphite
_diffrn_radiation_source 'fine-focus sealed tube'
_diffrn_radiation_type MoK\a
_diffrn_radiation_wavelength 0.71073
_diffrn_reflns_av_R_equivalents 0.066
_diffrn_reflns_av_sigmaI/netI 0.056
_diffrn_reflns_limit_h_max 21
_diffrn_reflns_limit_h_min -21
_diffrn_reflns_limit_k_max 18
_diffrn_reflns_limit_k_min -18
_diffrn_reflns_limit_l_max 12
_diffrn_reflns_limit_l_min -11
_diffrn_reflns_number 10139
_diffrn_reflns_theta_full 27.5
_diffrn_reflns_theta_max 27.5
_diffrn_reflns_theta_min 3.1
_diffrn_standards_decay_% 0
_diffrn_standards_interval_count 0
_diffrn_standards_interval_time 0
_diffrn_standards_number 0
_exptl_absorpt_coefficient_mu 4.327
_exptl_absorpt_correction_T_max 0.672
_exptl_absorpt_correction_T_min 0.170
_exptl_absorpt_correction_type multi-scan
_exptl_absorpt_process_details '(ABSCOR; Higashi, 1995)'
_exptl_crystal_colour Pink
_exptl_crystal_density_diffrn 2.078
_exptl_crystal_density_method 'not measured'
_exptl_crystal_description Prism
_exptl_crystal_F_000 1300
_exptl_crystal_size_max 0.10
_exptl_crystal_size_mid 0.10
_exptl_crystal_size_min 0.10
_refine_diff_density_max 1.60
_refine_diff_density_min -1.81
_refine_ls_extinction_method none
_refine_ls_goodness_of_fit_ref 1.14
_refine_ls_hydrogen_treatment constr
_refine_ls_matrix_type full
_refine_ls_number_parameters 205
_refine_ls_number_reflns 2464
_refine_ls_number_restraints 62
_refine_ls_restrained_S_all 1.13
_refine_ls_R_factor_all 0.042
_refine_ls_R_factor_gt 0.039
_refine_ls_shift/su_max 0.001
_refine_ls_shift/su_mean 0.000
_refine_ls_structure_factor_coef Fsqd
_refine_ls_weighting_details 'calc w = 1/[\s^2^(Fo^2^)+(0.035P)^2^+5.2256P] where P = (Fo^2^+2Fc^2^)/3'
_refine_ls_weighting_scheme calc
_refine_ls_wR_factor_gt 0.088
_refine_ls_wR_factor_ref 0.089
_reflns_number_gt 2317
_reflns_number_total 2464
_reflns_threshold_expression I>2\s(I)
_cod_data_source_file xu6066.cif
_cod_data_source_block I
_cod_depositor_comments
;
The following automatic conversions were performed:
'_symmetry_cell_setting' value 'Monoclinic' changed to 'monoclinic'
according to '/home/saulius/struct/CIF-dictionaries/cif_core.dic'
dictionary named 'cif_core.dic' version 2.4.1 from 2010-06-29.

Automatic conversion script
Id: cif_fix_enum 1527 2010-12-29 10:47:43Z saulius 

The following automatic conversions were performed:

'_symmetry_cell_setting' value 'Monoclinic' changed to 'monoclinic'
according to /home/saulius/struct/CIF-dictionaries/cif_core.dic
dictionary named 'cif_core.dic' version 2.4.1 from 2010-06-29.

Automatic conversion script
Id: cif_fix_values 1715 2011-07-08 13:25:40Z adriana 
;
_cod_original_sg_symbol_H-M 'C 2/c'
_cod_database_code 2207408
_cod_database_fobs_code 2207408

loop_
_symmetry_equiv_pos_as_xyz
'x, y, z'
'-x, y, -z+1/2'
'x+1/2, y+1/2, z'
'-x+1/2, y+1/2, -z+1/2'
'-x, -y, -z'
'x, -y, z-1/2'
'-x+1/2, -y+1/2, -z'
'x+1/2, -y+1/2, z-1/2'

loop_
_atom_site_label
_atom_site_fract_x
_atom_site_fract_y
_atom_site_fract_z
_atom_site_U_iso_or_equiv
_atom_site_adp_type
_atom_site_calc_flag
_atom_site_refinement_flags
_atom_site_occupancy
_atom_site_disorder_assembly
_atom_site_disorder_group
_atom_site_type_symbol
Er1 0.5000 0.51055(2) 0.7500 0.02379(12) Uani d S 1 . . Er
Cl1 0.2820(2) 0.7259(3) 0.2022(4) 0.0482(9) Uani d PD 0.530(10) A 1 Cl
N1 0.1607(14) 0.710(2) 0.331(3) 0.042(2) Uani d PDU 0.530(10) A 1 N
C1 0.2353(14) 0.6741(19) 0.328(2) 0.032(3) Uani d PDU 0.530(10) A 1 C
C2 0.2762(8) 0.6034(14) 0.418(2) 0.0269(14) Uani d PDU 0.530(10) A 1 C
C3 0.2378(8) 0.5667(9) 0.5197(16) 0.035(3) Uani d PDU 0.530(10) A 1 C
H3 0.2639 0.5193 0.5820 0.041 Uiso calc PR 0.530(10) A 1 H
C4 0.1600(8) 0.6019(8) 0.5271(14) 0.042(2) Uani d PDU 0.530(10) A 1 C
H4 0.1318 0.5793 0.5935 0.051 Uiso calc PR 0.530(10) A 1 H
C5 0.1268(19) 0.6719(12) 0.431(2) 0.048(3) Uani d PDU 0.530(10) A 1 C
H5 0.0745 0.6955 0.4368 0.057 Uiso calc PR 0.530(10) A 1 H
Cl1' 0.2605(3) 0.6826(3) 0.1677(4) 0.0482(9) Uani d PD 0.47 A 2 Cl
N1' 0.1586(16) 0.701(2) 0.331(4) 0.042(2) Uani d PD 0.47 A 2 N
C1' 0.2296(16) 0.657(2) 0.324(2) 0.032(3) Uani d PD 0.47 A 2 C
C2' 0.2777(9) 0.6016(16) 0.432(2) 0.0269(14) Uani d PD 0.47 A 2 C
C3' 0.2440(9) 0.5959(10) 0.5508(19) 0.035(3) Uani d PD 0.47 A 2 C
H3' 0.2727 0.5601 0.6287 0.041 Uiso calc PR 0.470(10) A 2 H
C4' 0.1700(9) 0.6405(9) 0.5603(16) 0.042(2) Uani d PD 0.47 A 2 C
H4' 0.1495 0.6341 0.6420 0.051 Uiso calc PR 0.470(10) A 2 H
C5' 0.127(2) 0.6942(14) 0.447(3) 0.048(3) Uani d PD 0.47 A 2 C
H5' 0.0778 0.7253 0.4510 0.057 Uiso calc PR 0.470(10) A 2 H
O1W 0.4422(2) 0.6464(3) 0.8376(4) 0.0444(10) Uani d . 1 . . O
H1W1 0.3962 0.6589 0.7841 0.053 Uiso calc R 1 . . H
H1W2 0.4363 0.6356 0.9184 0.053 Uiso calc R 1 . . H
O1 0.4106(2) 0.5458(3) 0.5405(4) 0.0402(9) Uani d . 1 A . O
O2 0.3754(2) 0.5407(3) 0.3032(4) 0.0424(9) Uani d . 1 . . O
C6 0.3607(3) 0.5596(3) 0.4203(5) 0.0290(10) Uani d D 1 . . C
Cl2 0.4057(2) 0.1676(2) 0.5077(3) 0.0494(7) Uani d P 0.50 . . Cl
O3 0.4722(2) 0.3554(3) 0.6345(3) 0.0390(9) Uani d . 1 B . O
C7 0.5000 0.3113(5) 0.7500 0.0321(15) Uani d S 1 . . C
C8 0.5133(6) 0.2055(6) 0.7689(12) 0.026(3) Uani d PD 0.50 B -1 C
C9 0.4703(5) 0.1401(6) 0.6687(9) 0.032(2) Uani d PD 0.50 B -1 C
N2 0.4764(9) 0.0445(6) 0.6927(13) 0.045(3) Uani d PD 0.50 B -1 N
C10 0.5268(11) 0.0122(7) 0.8204(16) 0.054(5) Uani d PD 0.50 B -1 C
H10 0.5313 -0.0526 0.8376 0.065 Uiso calc PR 0.50 B -1 H
C11 0.5710(7) 0.0742(7) 0.9238(11) 0.055(3) Uani d PD 0.50 B -1 C
H11 0.6047 0.0515 1.0095 0.065 Uiso calc PR 0.50 B -1 H
C12 0.5639(6) 0.1709(7) 0.8966(11) 0.037(2) Uani d PD 0.50 B -1 C
H12 0.5933 0.2130 0.9650 0.044 Uiso calc PR 0.50 B -1 H

loop_
_atom_site_aniso_label
_atom_site_aniso_U_11
_atom_site_aniso_U_22
_atom_site_aniso_U_33
_atom_site_aniso_U_12
_atom_site_aniso_U_13
_atom_site_aniso_U_23
Er1 0.02104(18) 0.02505(18) 0.02415(17) 0.000 0.00326(12) 0.000
Cl1 0.0470(18) 0.060(2) 0.0394(16) 0.0135(15) 0.0145(13) 0.0224(15)
N1 0.038(2) 0.040(5) 0.047(3) 0.014(3) 0.012(2) 0.008(3)
C1 0.035(3) 0.032(8) 0.029(3) 0.005(4) 0.011(2) 0.003(4)
C2 0.027(2) 0.031(3) 0.021(3) -0.0004(19) 0.004(2) -0.001(2)
C3 0.032(3) 0.037(7) 0.035(6) -0.003(4) 0.009(3) 0.002(5)
C4 0.040(4) 0.045(7) 0.046(5) -0.007(5) 0.018(4) -0.002(5)
C5 0.034(3) 0.053(8) 0.060(5) 0.012(6) 0.018(4) -0.007(6)
Cl1' 0.0470(18) 0.060(2) 0.0394(16) 0.0135(15) 0.0145(13) 0.0224(15)
N1' 0.038(2) 0.040(5) 0.047(3) 0.014(3) 0.012(2) 0.008(3)
C1' 0.035(3) 0.032(8) 0.029(3) 0.005(4) 0.011(2) 0.003(4)
C2' 0.027(2) 0.031(3) 0.021(3) -0.0004(19) 0.004(2) -0.001(2)
C3' 0.032(3) 0.037(7) 0.035(6) -0.003(4) 0.009(3) 0.002(5)
C4' 0.040(4) 0.045(7) 0.046(5) -0.007(5) 0.018(4) -0.002(5)
C5' 0.034(3) 0.053(8) 0.060(5) 0.012(6) 0.018(4) -0.007(6)
O1W 0.058(2) 0.044(2) 0.0345(19) 0.0254(19) 0.0170(17) 0.0110(17)
O1 0.0257(17) 0.047(2) 0.041(2) -0.0010(17) -0.0055(15) 0.0183(18)
O2 0.0307(19) 0.052(2) 0.042(2) 0.0080(18) 0.0037(15) -0.0203(19)
C6 0.026(2) 0.022(2) 0.036(2) -0.0011(18) 0.0012(19) 0.0012(19)
Cl2 0.0655(19) 0.0333(15) 0.0399(15) -0.0071(13) -0.0057(14) -0.0044(12)
O3 0.057(2) 0.029(2) 0.0251(17) -0.0142(17) -0.0009(15) 0.0033(14)
C7 0.043(4) 0.029(4) 0.027(3) 0.000 0.013(3) 0.000
C8 0.018(8) 0.030(4) 0.029(8) 0.007(4) 0.008(6) 0.000(5)
C9 0.030(6) 0.026(6) 0.041(6) -0.004(4) 0.011(5) 0.000(5)
N2 0.061(8) 0.009(6) 0.062(7) -0.008(6) 0.008(5) -0.004(5)
C10 0.069(11) 0.014(8) 0.072(10) 0.007(8) 0.003(8) 0.014(8)
C11 0.065(8) 0.041(7) 0.055(7) 0.017(6) 0.009(6) 0.016(6)
C12 0.030(6) 0.032(6) 0.043(7) 0.002(5) 0.001(5) 0.000(5)

loop_
_atom_type_symbol
_atom_type_description
_atom_type_scat_dispersion_real
_atom_type_scat_dispersion_imag
_atom_type_scat_source
C C 0.0033 0.0016 'International Tables Vol C Tables 4.2.6.8 and 6.1.1.4'
H H 0.0000 0.0000 'International Tables Vol C Tables 4.2.6.8 and 6.1.1.4'
N N 0.0061 0.0033 'International Tables Vol C Tables 4.2.6.8 and 6.1.1.4'
O O 0.0106 0.0060 'International Tables Vol C Tables 4.2.6.8 and 6.1.1.4'
Cl Cl 0.1484 0.1585 'International Tables Vol C Tables 4.2.6.8 and 6.1.1.4'
Er Er -0.2586 4.9576 'International Tables Vol C Tables 4.2.6.8 and 6.1.1.4'

loop_
_geom_angle_atom_site_label_1
_geom_angle_atom_site_label_2
_geom_angle_atom_site_label_3
_geom_angle_site_symmetry_1
_geom_angle_site_symmetry_3
_geom_angle
_geom_angle_publ_flag
O1 Er1 O1 . 2_656 154.3(2) yes
O1 Er1 O2 . 5_666 106.50(10) yes
O1 Er1 O2 . 6_566 81.60(10) yes
O1 Er1 O3 . . 77.50(10) yes
O1 Er1 O3 . 2_656 128.00(10) yes
O1 Er1 O1W . . 84.9(2) yes
O1 Er1 O1W . 2_656 74.30(10) yes
O2 Er1 O2 5_666 6_566 143.8(2) yes
O2 Er1 O3 5_666 . 72.40(10) yes
O2 Er1 O3 5_666 2_656 75.3(2) yes
O2 Er1 O1W 5_666 . 140.4(2) yes
O2 Er1 O1W 5_666 2_656 74.4(2) yes
O3 Er1 O3 . 2_656 53.0(2) yes
O3 Er1 O1W . . 146.80(10) yes
O3 Er1 O1W . 2_656 127.30(10) yes
O1W Er1 O1W . 2_656 72.6(2) yes
C1 N1 C5 . . 114(3) no
N1 C1 C2 . . 124.6(17) no
N1 C1 Cl1 . . 114.5(17) no
C2 C1 Cl1 . . 120.8(15) no
C1 C2 C3 . . 118.7(10) no
C1 C2 C6 . . 127.5(15) no
C3 C2 C6 . . 113.8(11) no
C4 C3 C2 . . 118.7(12) no
C4 C3 H3 . . 120.6 no
C2 C3 H3 . . 120.6 no
C5 C4 C3 . . 116.4(18) no
C5 C4 H4 . . 121.8 no
C3 C4 H4 . . 121.8 no
N1 C5 C4 . . 128(3) no
N1 C5 H5 . . 116.1 no
C4 C5 H5 . . 116.1 no
C1' N1' C5' . . 121(3) no
N1' C1' C2' . . 124.8(19) no
N1' C1' Cl1' . . 112.8(19) no
C2' C1' Cl1' . . 122.3(16) no
C1' C2' C3' . . 112.5(11) no
C1' C2' C6 . . 121.8(17) no
C3' C2' C6 . . 125.6(13) no
C4' C3' C2' . . 123.7(14) no
C4' C3' H3' . . 118.1 no
C2' C3' H3' . . 118.1 no
C5' C4' C3' . . 119(2) no
C5' C4' H4' . . 120.6 no
C3' C4' H4' . . 120.6 no
N1' C5' C4' . . 119(3) no
N1' C5' H5' . . 120.6 no
C4' C5' H5' . . 120.6 no
Er1 O1W H1W1 . . 109.5 no
Er1 O1W H1W2 . . 109.5 no
H1W1 O1W H1W2 . . 109.5 no
C6 O1 Er1 . . 175.9(4) no
C6 O2 Er1 . 5_666 129.8(3) no
O2 C6 O1 . . 125.3(4) no
O2 C6 C2 . . 116.9(8) no
O1 C6 C2 . . 117.8(8) no
O2 C6 C2' . . 121.9(9) no
O1 C6 C2' . . 112.8(9) no
C7 O3 Er1 . . 93.2(3) no
O3 C7 O3 2_656 . 120.7(7) no
O3 C7 C8 2_656 . 111.9(5) no
O3 C7 C8 . . 127.2(5) no
O3 C7 C8 2_656 2_656 127.2(5) no
O3 C7 C8 . 2_656 111.9(5) no
C12 C8 C9 . . 117.8(8) no
C12 C8 C7 . . 119.3(7) no
C9 C8 C7 . . 122.6(7) no
N2 C9 C8 . . 122.2(9) no
N2 C9 Cl2 . . 112.6(7) no
C8 C9 Cl2 . . 125.2(7) no
C9 N2 C10 . . 118.7(8) no
N2 C10 C11 . . 121.5(8) no
N2 C10 H10 . . 119.3 no
C11 C10 H10 . . 119.3 no
C10 C11 C12 . . 118.7(9) no
C10 C11 H11 . . 120.6 no
C12 C11 H11 . . 120.6 no
C11 C12 C8 . . 121.1(9) no
C11 C12 H12 . . 119.5 no
C8 C12 H12 . . 119.5 no

loop_
_geom_bond_atom_site_label_1
_geom_bond_atom_site_label_2
_geom_bond_site_symmetry_2
_geom_bond_distance
_geom_bond_publ_flag
Er1 O1 . 2.237(3) yes
Er1 O1 2_656 2.237(3) ?
Er1 O2 5_666 2.330(3) yes
Er1 O2 6_566 2.330(3) ?
Er1 O3 . 2.450(4) yes
Er1 O3 2_656 2.450(4) ?
Er1 O1W . 2.381(4) yes
Er1 O1W 2_656 2.381(4) ?
Cl1 C1 . 1.737(9) no
N1 C1 . 1.330(8) no
N1 C5 . 1.337(10) no
C1 C2 . 1.383(8) no
C2 C3 . 1.386(9) no
C2 C6 . 1.506(8) no
C3 C4 . 1.382(10) no
C3 H3 . 0.9300 no
C4 C5 . 1.369(11) no
C4 H4 . 0.9300 no
C5 H5 . 0.9300 no
Cl1' C1' . 1.737(9) no
N1' C1' . 1.330(8) no
N1' C5' . 1.336(11) no
C1' C2' . 1.383(9) no
C2' C3' . 1.387(10) no
C2' C6 . 1.507(8) no
C3' C4' . 1.385(10) no
C3' H3' . 0.9300 no
C4' C5' . 1.368(12) no
C4' H4' . 0.9300 no
C5' H5' . 0.9300 no
O1W H1W1 . 0.8200 no
O1W H1W2 . 0.8200 no
O1 C6 . 1.257(6) no
O2 C6 . 1.236(6) no
Cl2 C9 . 1.693(9) no
O3 C7 . 1.258(5) no
C7 O3 2_656 1.258(5) no
C7 C8 . 1.515(11) no
C7 C8 2_656 1.515(11) no
C8 C12 . 1.392(8) no
C8 C9 . 1.396(8) no
C9 N2 . 1.370(8) no
N2 C10 . 1.379(8) no
C10 C11 . 1.389(9) no
C10 H10 . 0.9300 no
C11 C12 . 1.390(8) no
C11 H11 . 0.9300 no
C12 H12 . 0.9300 no

loop_
_geom_hbond_atom_site_label_D
_geom_hbond_atom_site_label_H
_geom_hbond_atom_site_label_A
_geom_hbond_site_symmetry_A
_geom_hbond_distance_DH
_geom_hbond_distance_HA
_geom_hbond_distance_DA
_geom_hbond_angle_DHA
_geom_hbond_publ_flag
O1W H1W1 N1 7_566 0.82 2.24 2.87(3) 134 yes
O1W H1W1 N1' 7_566 0.82 2.34 2.95(3) 132 yes
O1W H1W2 O3 6_566 0.82 2.02 2.776(5) 153 yes

loop_
_geom_torsion_atom_site_label_1
_geom_torsion_atom_site_label_2
_geom_torsion_atom_site_label_3
_geom_torsion_atom_site_label_4
_geom_torsion_site_symmetry_1
_geom_torsion_site_symmetry_4
_geom_torsion
_geom_torsion_publ_flag
C5 N1 C1 C2 . . -0.1(3) no
C5 N1 C1 Cl1 . . -178(2) no
N1 C1 C2 C3 . . -0.1(3) no
Cl1 C1 C2 C3 . . 178(2) no
N1 C1 C2 C6 . . -179.6(16) no
Cl1 C1 C2 C6 . . -1.9(16) no
C1 C2 C3 C4 . . 0.3(7) no
C6 C2 C3 C4 . . 179.9(13) no
C2 C3 C4 C5 . . -0.3(9) no
C1 N1 C5 C4 . . 0.1(8) no
C3 C4 C5 N1 . . 0.1(10) no
C5' N1' C1' C2' . . 0.0(3) no
C5' N1' C1' Cl1' . . -176(2) no
N1' C1' C2' C3' . . -0.2(3) no
Cl1' C1' C2' C3' . . 176(2) no
N1' C1' C2' C6 . . -175.7(17) no
Cl1' C1' C2' C6 . . 0.4(18) no
C1' C2' C3' C4' . . 0.5(7) no
C6 C2' C3' C4' . . 175.8(18) no
C2' C3' C4' C5' . . -0.7(10) no
C1' N1' C5' C4' . . -0.1(7) no
C3' C4' C5' N1' . . 0.5(9) no
Er1 O2 C6 O1 5_666 . -7.3(8) no
Er1 O2 C6 C2 5_666 . 172.2(10) no
Er1 O2 C6 C2' 5_666 . 173.6(11) no
C1 C2 C6 O2 . . -43.0(12) no
C3 C2 C6 O2 . . 137.5(10) no
C1 C2 C6 O1 . . 136.6(9) no
C3 C2 C6 O1 . . -42.9(16) no
C1' C2' C6 O2 . . -28.2(14) no
C3' C2' C6 O2 . . 156.8(13) no
C1' C2' C6 O1 . . 152.5(10) no
C3' C2' C6 O1 . . -22(2) no
O1 Er1 O3 C7 2_656 . 20.9(3) no
O1 Er1 O3 C7 . . -163.3(2) no
O2 Er1 O3 C7 6_566 . -78.8(2) no
O2 Er1 O3 C7 5_666 . 84.6(2) no
O1W Er1 O3 C7 2_656 . 137.91(19) no
O1W Er1 O3 C7 . . -103.6(2) no
O3 Er1 O3 C7 2_656 . 0.0000(10) no
Er1 O3 C7 O3 . 2_656 0.0 no
Er1 O3 C7 C8 . . -173.3(6) no
Er1 O3 C7 C8 . 2_656 174.2(5) no
O3 C7 C8 C12 2_656 . -10.1(9) no
O3 C7 C8 C12 . . 163.7(5) no
C8 C7 C8 C12 2_656 . -158(4) no
O3 C7 C8 C9 2_656 . 163.5(7) no
O3 C7 C8 C9 . . -22.7(12) no
C8 C7 C8 C9 2_656 . 16(2) no
C12 C8 C9 N2 . . 0.1(3) no
C7 C8 C9 N2 . . -173.6(13) no
C12 C8 C9 Cl2 . . 179.8(7) no
C7 C8 C9 Cl2 . . 6.1(12) no
C12 Cl2 C9 N2 2_656 . 153(3) no
C11 Cl2 C9 N2 2_656 . 0.8(11) no
C12 Cl2 C9 C8 2_656 . -27(3) no
C11 Cl2 C9 C8 2_656 . -178.9(11) no
C8 C9 N2 C10 . . 0.1(3) no
Cl2 C9 N2 C10 . . -179.7(6) no
C9 N2 C10 C11 . . -0.1(7) no
N2 C10 C11 C12 . . -0.1(9) no
C10 C11 C12 C8 . . 0.2(9) no
C9 C8 C12 C11 . . -0.3(6) no
C7 C8 C12 C11 . . 173.6(11) no
